data_7714120
loop_
_publ_author_name
'Price, Jeffrey S.'
'Vargas-Baca, Ignacio'
'Emslie, David J. H.'
'Britten, James F.'

_publ_section_title
;
 Reactions of [(dmpe)<sub>2</sub>MnH(C<sub>2</sub>H<sub>4</sub>)] with
 hydrogermanes to form germylene, germyl, hydrogermane, and germanide
 complexes.
;
_journal_name_full 'Dalton transactions (Cambridge, England : 2003)'
_journal_paper_doi 10.1039/d3dt02437g
_journal_year 2023
_chemical_formula_moiety 'C32 H84 Ge2 Mn2 O P8'
_chemical_formula_sum 'C32 H84 Ge2 Mn2 O P8'
_chemical_formula_weight 987.81
_space_group_crystal_system monoclinic
_space_group_IT_number 5
_space_group_name_Hall 'C 2y'
_space_group_name_H-M_alt 'C 1 2 1'
_atom_sites_solution_hydrogens mixed
_atom_sites_solution_primary dual
_audit_creation_date 2022-11-23
_audit_creation_method
;
Olex2 1.5
(compiled 2022.04.07 svn.rca3783a0 for OlexSys, GUI svn.r6498)
;
_audit_update_record
;
2023-07-25 deposited with the CCDC.	2023-09-28 downloaded from the CCDC.
;
_cell_angle_alpha 90
_cell_angle_beta 109.100(10)
_cell_angle_gamma 90
_cell_formula_units_Z 2
_cell_length_a 26.777(18)
_cell_length_b 9.568(3)
_cell_length_c 9.796(5)
_cell_measurement_reflns_used 605
_cell_measurement_temperature 100.0(1)
_cell_measurement_theta_max 20.326
_cell_measurement_theta_min 2.276
_cell_volume 2372(2)
_computing_cell_refinement 'SAINT V8.40B (?, 2016)'
_computing_data_reduction 'SAINT V8.40B (?, 2016)'
_computing_molecular_graphics 'Olex2 1.5 (Dolomanov et al., 2009)'
_computing_publication_material 'Olex2 1.5 (Dolomanov et al., 2009)'
_computing_structure_refinement 'SHELXL 2018/3 (Sheldrick, 2015)'
_computing_structure_solution 'SHELXS  (Sheldrick, 2008)'
_diffrn_ambient_temperature 100.00(10)
_diffrn_detector_type STOE
_diffrn_measured_fraction_theta_full 1.000
_diffrn_measured_fraction_theta_max 0.999
_diffrn_measurement_details
;
436 frames, detector distance = 100 mm
;
_diffrn_measurement_device '2-circle goniometer'
_diffrn_measurement_device_type 'STOE IPDS 2'
_diffrn_measurement_method 'rotation method'
_diffrn_radiation_collimation '0.5 mm diameter, monocapillary'
_diffrn_radiation_monochromator 'plane graphite'
_diffrn_radiation_type MoK\a
_diffrn_radiation_wavelength 0.71073
_diffrn_reflns_av_R_equivalents 0.0584
_diffrn_reflns_av_unetI/netI 0.1121
_diffrn_reflns_Laue_measured_fraction_full 1.000
_diffrn_reflns_Laue_measured_fraction_max 0.999
_diffrn_reflns_limit_h_max 37
_diffrn_reflns_limit_h_min -37
_diffrn_reflns_limit_k_max 13
_diffrn_reflns_limit_k_min -13
_diffrn_reflns_limit_l_max 13
_diffrn_reflns_limit_l_min -13
_diffrn_reflns_number 6567
_diffrn_reflns_point_group_measured_fraction_full 0.995
_diffrn_reflns_point_group_measured_fraction_max 0.989
_diffrn_reflns_theta_full 25.242
_diffrn_reflns_theta_max 29.545
_diffrn_reflns_theta_min 2.200
_diffrn_source_current 40.0
_diffrn_source_power 2.0
_diffrn_source_voltage 50.0
_exptl_absorpt_coefficient_mu 2.069
_exptl_absorpt_correction_T_max 0.7459
_exptl_absorpt_correction_T_min 0.5183
_exptl_absorpt_correction_type multi-scan
_exptl_absorpt_process_details
;
 TWINABS-2012/1 (Bruker,2012) was used for absorption correction.
 
For component 1:
 wR2(int) was 0.0564 before and 0.0305 after correction.
 
For component 2:
 wR2(int) was 0.0610 before and 0.0345 after correction.
 The Ratio of minimum to maximum transmission is 0.61.

Final HKLF 4 output contains 20564 reflections, Rint = 0.0874
 (3408 with I > 3sig(I), Rint = 0.0584)
;
_exptl_crystal_colour orange
_exptl_crystal_colour_primary orange
_exptl_crystal_density_diffrn 1.383
_exptl_crystal_description plate
_exptl_crystal_F_000 1036
_exptl_crystal_size_max 0.3
_exptl_crystal_size_mid 0.2
_exptl_crystal_size_min 0.1
_refine_diff_density_max 1.223
_refine_diff_density_min -0.565
_refine_diff_density_rms 0.107
_refine_ls_abs_structure_details
;
 Refined as an inversion twin.
;
_refine_ls_abs_structure_Flack 0.17(2)
_refine_ls_extinction_method none
_refine_ls_goodness_of_fit_ref 0.950
_refine_ls_hydrogen_treatment mixed
_refine_ls_matrix_type full
_refine_ls_number_parameters 216
_refine_ls_number_reflns 6567
_refine_ls_number_restraints 157
_refine_ls_restrained_S_all 0.939
_refine_ls_R_factor_all 0.1031
_refine_ls_R_factor_gt 0.0604
_refine_ls_shift/su_max 0.000
_refine_ls_shift/su_mean 0.000
_refine_ls_structure_factor_coef Fsqd
_refine_ls_weighting_details 'w=1/[\s^2^(Fo^2^)+(0.0936P)^2^] where P=(Fo^2^+2Fc^2^)/3'
_refine_ls_weighting_scheme calc
_refine_ls_wR_factor_gt 0.1473
_refine_ls_wR_factor_ref 0.1562
_reflns_Friedel_coverage 0.874
_reflns_Friedel_fraction_full 0.989
_reflns_Friedel_fraction_max 0.978
_reflns_number_gt 3895
_reflns_number_total 6567
_reflns_threshold_expression 'I > 2\s(I)'
_cod_data_source_file d3dt02437g3.cif
_cod_data_source_block MnGenBuO
_cod_database_code 7714120
_shelx_shelxl_version_number 2018/3
_shelx_space_group_comment
;
The symmetry employed for this shelxl refinement is uniquely defined
by the following loop, which should always be used as a source of
symmetry information in preference to the above space-group names.
They are only intended as comments.
;
_shelx_estimated_absorpt_t_max 0.820
_shelx_estimated_absorpt_t_min 0.576
_olex2_refinement_description
;
1. Twinned data refinement
 Scales: 0.83(2)
 0.17(2)
2. Fixed Uiso
 At 1.2 times of:
  All C(H,H) groups
 At 1.5 times of:
  All C(H,H,H) groups
3. Restrained distances
 C7A-C8 \\sim C7-C8A \\sim C14A-C13A \\sim C14-C13
 with sigma of 0.002
 C6A-C7A \\sim C7A-C5A
 with sigma of 0.002
 C6-C7 \\sim C7-C5
 with sigma of 0.002
 C9-C8 \\sim C8-C10
 with sigma of 0.002
 C10A-C8A \\sim C8A-C9A
 with sigma of 0.002
 C7A-C8A \\sim C7-C8
 with sigma of 0.002
 C6-P1 \\sim P1-C5A \\sim C6A-P1 \\sim P1-C5 \\sim C10-P2 \\sim P2-C9A \\sim
C10A-P2 \\sim P2-C9 \\sim C11A-P3
 \\sim P3-C12 \\sim C12A-P3 \\sim P3-C11 \\sim C16-P4 \\sim P4-C15A \\sim
C16A-P4 \\sim P4-C15
 with sigma of 0.002
 C8A-P2 \\sim P2-C8 \\sim C7-P1 \\sim P1-C7A \\sim C13-P3 \\sim P3-C13A \\sim
P4-C14 \\sim P4-C14A
 with sigma of 0.002
 C12A-C13A \\sim C13A-C11A
 with sigma of 0.002
 C12-C13 \\sim C13-C11
 with sigma of 0.002
4. Uiso/Uaniso restraints and constraints
Uanis(C14A) = Uanis(C14)
Uanis(C15A) = Uanis(C16) = Uanis(C15) = Uanis(C16A)
Uanis(C5) = Uanis(C6A)
Uanis(C6) = Uanis(C5A)
Uanis(C6A) = Uanis(C5) = Uanis(C5A) = Uanis(C6)
Uanis(C8) = Uanis(C8A) = Uanis(C7) = Uanis(C7A)
Uanis(C9) = Uanis(C10A) = Uanis(C10) = Uanis(C9A)
Uanis(C13) = Uanis(C13A)
Uanis(C12A) = Uanis(C11) = Uanis(C11A) = Uanis(C12)
5. Others
 Sof(C11A)=Sof(H11F)=Sof(H11D)=Sof(H11E)=Sof(C12A)=Sof(H12D)=Sof(H12E)=
 Sof(H12F)=Sof(C13A)=Sof(H13D)=Sof(H13C)=Sof(C14A)=Sof(H14C)=Sof(H14D)=
 Sof(C15A)=Sof(H15D)=Sof(H15E)=Sof(H15F)=Sof(C16A)=Sof(H16D)=Sof(H16E)=
 Sof(H16F)=1-FVAR(1)
 Sof(C11)=Sof(H11A)=Sof(H11B)=Sof(H11C)=Sof(C12)=Sof(H12C)=Sof(H12A)=Sof(H12B)=
 Sof(C13)=Sof(H13A)=Sof(H13B)=Sof(C14)=Sof(H14B)=Sof(H14A)=Sof(C15)=Sof(H15A)=
 Sof(H15B)=Sof(H15C)=Sof(C16)=Sof(H16A)=Sof(H16B)=Sof(H16C)=FVAR(1)
 Sof(C5)=Sof(H5A)=Sof(H5B)=Sof(H5C)=Sof(C6)=Sof(H6A)=Sof(H6B)=Sof(H6C)=Sof(C7)=
 Sof(H7A)=Sof(H7B)=Sof(C8)=Sof(H8A)=Sof(H8B)=Sof(C9)=Sof(H9A)=Sof(H9B)=Sof(H9C)=
 Sof(C10)=Sof(H10D)=Sof(H10E)=Sof(H10F)=1-FVAR(2)
 Sof(C5A)=Sof(H5AA)=Sof(H5AB)=Sof(H5AC)=Sof(C6A)=Sof(H6AA)=Sof(H6AB)=Sof(H6AC)=
 Sof(C7A)=Sof(H7AA)=Sof(H7AB)=Sof(C8A)=Sof(H8AA)=Sof(H8AB)=Sof(C9A)=Sof(H9AA)=
 Sof(H9AB)=Sof(H9AC)=Sof(C10A)=Sof(H10A)=Sof(H10B)=Sof(H10C)=FVAR(2)
 Fixed Uiso: H1(0.01)
6.a Secondary CH2 refined with riding coordinates:
 C1(H1A,H1B), C2(H2A,H2B), C3(H3A,H3B), C7(H7A,H7B), C8(H8A,H8B), C13(H13A,
 H13B), C14(H14B,H14A), C7A(H7AA,H7AB), C8A(H8AA,H8AB), C13A(H13D,H13C),
 C14A(H14C,H14D)
6.b Me refined with riding coordinates:
 C4(H4A,H4B,H4C), C5(H5A,H5B,H5C), C6(H6A,H6B,H6C), C9(H9A,H9B,H9C), C10(H10D,
 H10E,H10F), C11(H11A,H11B,H11C), C12(H12C,H12A,H12B), C15(H15A,H15B,H15C),
 C16(H16A,H16B,H16C), C5A(H5AA,H5AB,H5AC), C6A(H6AA,H6AB,H6AC), C9A(H9AA,H9AB,
 H9AC), C10A(H10A,H10B,H10C), C11A(H11F,H11D,H11E), C12A(H12D,H12E,H12F),
 C15A(H15D,H15E,H15F), C16A(H16D,H16E,H16F)
;
_olex2_submission_special_instructions 'No special instructions were received'

loop_
_space_group_symop_operation_xyz
'x, y, z'
'-x, y, -z'
'x+1/2, y+1/2, z'
'-x+1/2, y+1/2, -z'

loop_
_atom_site_label
_atom_site_type_symbol
_atom_site_fract_x
_atom_site_fract_y
_atom_site_fract_z
_atom_site_U_iso_or_equiv
_atom_site_adp_type
_atom_site_occupancy
_atom_site_site_symmetry_order
_atom_site_calc_flag
_atom_site_refinement_flags_posn
_atom_site_refinement_flags_adp
_atom_site_refinement_flags_occupancy
_atom_site_disorder_assembly
_atom_site_disorder_group
Ge1 Ge 0.43230(3) 0.4499(2) 0.42909(9) 0.0372(2) Uani 1 1 d . . . . .
Mn1 Mn 0.36185(5) 0.5616(2) 0.27908(12) 0.0336(3) Uani 1 1 d . . . . .
H1 H 0.321(3) 0.609(7) 0.162(7) 0.010 Uiso 1 1 d . U . . .
P1 P 0.40202(12) 0.6637(3) 0.1416(3) 0.0583(7) Uani 1 1 d D . . . .
P2 P 0.37993(9) 0.7603(3) 0.4012(3) 0.0402(5) Uani 1 1 d D . . . .
P3 P 0.30505(9) 0.4908(3) 0.3841(2) 0.0379(5) Uani 1 1 d D . . . .
P4 P 0.33148(11) 0.3834(3) 0.1330(3) 0.0518(7) Uani 1 1 d D . . . .
O1 O 0.500000 0.5118(8) 0.500000 0.0383(19) Uani 1 2 d S T P . .
C1 C 0.4384(4) 0.2717(12) 0.5346(11) 0.055(3) Uani 1 1 d . . . . .
H1A H 0.402291 0.236829 0.521770 0.066 Uiso 1 1 calc R U . . .
H1B H 0.455774 0.202609 0.489944 0.066 Uiso 1 1 calc R U . . .
C2 C 0.4693(5) 0.2782(13) 0.6984(11) 0.064(3) Uani 1 1 d . . . . .
H2A H 0.506065 0.307357 0.711355 0.077 Uiso 1 1 calc R U . . .
H2B H 0.453250 0.351253 0.742326 0.077 Uiso 1 1 calc R U . . .
C3 C 0.4710(5) 0.1414(14) 0.7809(13) 0.071(3) Uani 1 1 d . . . . .
H3A H 0.481578 0.064499 0.728476 0.085 Uiso 1 1 calc R U . . .
H3B H 0.498222 0.149153 0.877496 0.085 Uiso 1 1 calc R U . . .
C4 C 0.4192(6) 0.1063(19) 0.7986(15) 0.097(5) Uani 1 1 d . . . . .
H4A H 0.422384 0.018209 0.851847 0.146 Uiso 1 1 calc R U . . .
H4B H 0.408908 0.181121 0.852325 0.146 Uiso 1 1 calc R U . . .
H4C H 0.392261 0.096450 0.703273 0.146 Uiso 1 1 calc R U . . .
C5 C 0.4445(9) 0.559(2) 0.066(2) 0.102(6) Uani 0.526(14) 1 d D . P A 1
H5A H 0.471680 0.511958 0.144517 0.153 Uiso 0.526(14) 1 calc R U P A 1
H5B H 0.422920 0.489320 -0.000764 0.153 Uiso 0.526(14) 1 calc R U P A 1
H5C H 0.461340 0.620658 0.014015 0.153 Uiso 0.526(14) 1 calc R U P A 1
C6 C 0.3589(7) 0.731(4) -0.0336(16) 0.102(6) Uani 0.526(14) 1 d D . P A 1
H6A H 0.331953 0.791914 -0.018213 0.153 Uiso 0.526(14) 1 calc R U P A 1
H6B H 0.380156 0.783319 -0.080527 0.153 Uiso 0.526(14) 1 calc R U P A 1
H6C H 0.341736 0.651981 -0.095307 0.153 Uiso 0.526(14) 1 calc R U P A 1
C7 C 0.4432(8) 0.8145(17) 0.229(2) 0.082(6) Uani 0.526(14) 1 d D . P A 1
H7A H 0.479604 0.782518 0.281371 0.099 Uiso 0.526(14) 1 calc R U P A 1
H7B H 0.444742 0.882782 0.154893 0.099 Uiso 0.526(14) 1 calc R U P A 1
C8 C 0.4198(7) 0.8857(18) 0.337(2) 0.082(6) Uani 0.526(14) 1 d D . P A 1
H8A H 0.397333 0.965468 0.288938 0.099 Uiso 0.526(14) 1 calc R U P A 1
H8B H 0.448838 0.922276 0.420361 0.099 Uiso 0.526(14) 1 calc R U P A 1
C9 C 0.4224(8) 0.766(2) 0.5917(9) 0.057(3) Uani 0.526(14) 1 d D . P A 1
H9A H 0.452071 0.701667 0.606655 0.085 Uiso 0.526(14) 1 calc R U P A 1
H9B H 0.435829 0.861412 0.616284 0.085 Uiso 0.526(14) 1 calc R U P A 1
H9C H 0.401731 0.738854 0.653616 0.085 Uiso 0.526(14) 1 calc R U P A 1
C10 C 0.3296(6) 0.8885(18) 0.409(3) 0.057(3) Uani 0.526(14) 1 d D . P A 1
H10D H 0.303129 0.898085 0.312459 0.085 Uiso 0.526(14) 1 calc R U P A 1
H10E H 0.312422 0.856629 0.477208 0.085 Uiso 0.526(14) 1 calc R U P A 1
H10F H 0.346520 0.979188 0.439876 0.085 Uiso 0.526(14) 1 calc R U P A 1
C11 C 0.3191(10) 0.4910(18) 0.5810(6) 0.048(3) Uani 0.590(12) 1 d D . P B 1
H11A H 0.353152 0.445444 0.628259 0.072 Uiso 0.590(12) 1 calc R U P B 1
H11B H 0.320447 0.587612 0.615428 0.072 Uiso 0.590(12) 1 calc R U P B 1
H11C H 0.291125 0.440224 0.604286 0.072 Uiso 0.590(12) 1 calc R U P B 1
C12 C 0.2406(5) 0.580(2) 0.3248(17) 0.048(3) Uani 0.590(12) 1 d D . P B 1
H12C H 0.227911 0.587838 0.219264 0.072 Uiso 0.590(12) 1 calc R U P B 1
H12A H 0.215171 0.526584 0.356278 0.072 Uiso 0.590(12) 1 calc R U P B 1
H12B H 0.244493 0.673973 0.367420 0.072 Uiso 0.590(12) 1 calc R U P B 1
C13 C 0.2877(9) 0.3067(10) 0.3329(18) 0.065(6) Uani 0.590(12) 1 d D . P B 1
H13A H 0.318295 0.244310 0.376617 0.077 Uiso 0.590(12) 1 calc R U P B 1
H13B H 0.257773 0.275752 0.363650 0.077 Uiso 0.590(12) 1 calc R U P B 1
C14 C 0.2714(6) 0.308(2) 0.157(2) 0.072(5) Uani 0.590(12) 1 d D . P B 1
H14B H 0.239954 0.366961 0.111987 0.086 Uiso 0.590(12) 1 calc R U P B 1
H14A H 0.264456 0.212059 0.116412 0.086 Uiso 0.590(12) 1 calc R U P B 1
C15 C 0.3668(8) 0.2179(13) 0.1345(19) 0.063(4) Uani 0.590(12) 1 d D . P B 1
H15A H 0.384979 0.189326 0.234529 0.094 Uiso 0.590(12) 1 calc R U P B 1
H15B H 0.341452 0.145461 0.085089 0.094 Uiso 0.590(12) 1 calc R U P B 1
H15C H 0.392755 0.230941 0.084538 0.094 Uiso 0.590(12) 1 calc R U P B 1
C16 C 0.3032(10) 0.4039(18) -0.0643(6) 0.063(4) Uani 0.590(12) 1 d D . P B 1
H16A H 0.282241 0.489943 -0.086729 0.094 Uiso 0.590(12) 1 calc R U P B 1
H16B H 0.331853 0.409146 -0.105905 0.094 Uiso 0.590(12) 1 calc R U P B 1
H16C H 0.280549 0.323666 -0.105354 0.094 Uiso 0.590(12) 1 calc R U P B 1
C5A C 0.3717(10) 0.700(4) -0.0527(10) 0.102(6) Uani 0.474(14) 1 d D . P A 2
H5AA H 0.334754 0.727546 -0.072738 0.153 Uiso 0.474(14) 1 calc R U P A 2
H5AB H 0.391002 0.775309 -0.080763 0.153 Uiso 0.474(14) 1 calc R U P A 2
H5AC H 0.373138 0.615271 -0.107919 0.153 Uiso 0.474(14) 1 calc R U P A 2
C6A C 0.4690(5) 0.616(3) 0.145(3) 0.102(6) Uani 0.474(14) 1 d D . P A 2
H6AA H 0.490761 0.592789 0.244014 0.153 Uiso 0.474(14) 1 calc R U P A 2
H6AB H 0.466978 0.534214 0.082595 0.153 Uiso 0.474(14) 1 calc R U P A 2
H6AC H 0.484841 0.694253 0.109751 0.153 Uiso 0.474(14) 1 calc R U P A 2
C7A C 0.4155(9) 0.8458(11) 0.207(2) 0.082(6) Uani 0.474(14) 1 d D . P A 2
H7AA H 0.441162 0.889574 0.166276 0.099 Uiso 0.474(14) 1 calc R U P A 2
H7AB H 0.382496 0.901219 0.175482 0.099 Uiso 0.474(14) 1 calc R U P A 2
C8A C 0.4385(6) 0.842(3) 0.374(2) 0.082(6) Uani 0.474(14) 1 d D . P A 2
H8AA H 0.445972 0.935974 0.416962 0.099 Uiso 0.474(14) 1 calc R U P A 2
H8AB H 0.470419 0.782169 0.409071 0.099 Uiso 0.474(14) 1 calc R U P A 2
C9A C 0.3311(7) 0.9025(16) 0.346(3) 0.057(3) Uani 0.474(14) 1 d D . P A 2
H9AA H 0.318010 0.909599 0.240760 0.085 Uiso 0.474(14) 1 calc R U P A 2
H9AB H 0.301511 0.882741 0.381513 0.085 Uiso 0.474(14) 1 calc R U P A 2
H9AC H 0.347777 0.990924 0.387662 0.085 Uiso 0.474(14) 1 calc R U P A 2
C10A C 0.3961(10) 0.774(2) 0.5983(7) 0.057(3) Uani 0.474(14) 1 d D . P A 2
H10A H 0.422529 0.703345 0.645779 0.085 Uiso 0.474(14) 1 calc R U P A 2
H10B H 0.410364 0.867408 0.630170 0.085 Uiso 0.474(14) 1 calc R U P A 2
H10C H 0.364098 0.759225 0.624020 0.085 Uiso 0.474(14) 1 calc R U P A 2
C11A C 0.2426(7) 0.583(3) 0.363(3) 0.048(3) Uani 0.410(12) 1 d D . P B 2
H11F H 0.227798 0.618039 0.263971 0.072 Uiso 0.410(12) 1 calc R U P B 2
H11D H 0.217442 0.518098 0.382941 0.072 Uiso 0.410(12) 1 calc R U P B 2
H11E H 0.249232 0.661301 0.430917 0.072 Uiso 0.410(12) 1 calc R U P B 2
C12A C 0.3220(13) 0.439(3) 0.5751(9) 0.048(3) Uani 0.410(12) 1 d D . P B 2
H12D H 0.355447 0.387474 0.604569 0.072 Uiso 0.410(12) 1 calc R U P B 2
H12E H 0.325750 0.523091 0.635084 0.072 Uiso 0.410(12) 1 calc R U P B 2
H12F H 0.293960 0.379889 0.587109 0.072 Uiso 0.410(12) 1 calc R U P B 2
C13A C 0.2719(10) 0.3231(15) 0.316(3) 0.065(6) Uani 0.410(12) 1 d D . P B 2
H13D H 0.268996 0.264800 0.396828 0.077 Uiso 0.410(12) 1 calc R U P B 2
H13C H 0.236056 0.339159 0.246810 0.077 Uiso 0.410(12) 1 calc R U P B 2
C14A C 0.3100(12) 0.249(2) 0.237(2) 0.072(5) Uani 0.410(12) 1 d D . P B 2
H14C H 0.290409 0.173662 0.171615 0.086 Uiso 0.410(12) 1 calc R U P B 2
H14D H 0.341126 0.206449 0.310182 0.086 Uiso 0.410(12) 1 calc R U P B 2
C15A C 0.2748(8) 0.415(3) -0.031(2) 0.063(4) Uani 0.410(12) 1 d D . P B 2
H15D H 0.248077 0.469910 -0.007119 0.094 Uiso 0.410(12) 1 calc R U P B 2
H15E H 0.286665 0.465609 -0.101971 0.094 Uiso 0.410(12) 1 calc R U P B 2
H15F H 0.259477 0.324880 -0.072783 0.094 Uiso 0.410(12) 1 calc R U P B 2
C16A C 0.3795(8) 0.279(3) 0.078(3) 0.063(4) Uani 0.410(12) 1 d D . P B 2
H16D H 0.410546 0.260173 0.162736 0.094 Uiso 0.410(12) 1 calc R U P B 2
H16E H 0.363235 0.190931 0.035682 0.094 Uiso 0.410(12) 1 calc R U P B 2
H16F H 0.390423 0.331659 0.006494 0.094 Uiso 0.410(12) 1 calc R U P B 2

loop_
_atom_site_aniso_label
_atom_site_aniso_U_11
_atom_site_aniso_U_22
_atom_site_aniso_U_33
_atom_site_aniso_U_23
_atom_site_aniso_U_13
_atom_site_aniso_U_12
Ge1 0.0411(5) 0.0344(5) 0.0383(4) -0.0005(4) 0.0159(4) 0.0004(4)
Mn1 0.0414(7) 0.0329(7) 0.0301(6) -0.0010(5) 0.0167(5) 0.0011(5)
P1 0.0611(18) 0.076(2) 0.0487(14) 0.0134(13) 0.0332(13) 0.0014(14)
P2 0.0373(13) 0.0325(12) 0.0518(13) -0.0034(10) 0.0158(10) -0.0027(10)
P3 0.0408(13) 0.0384(12) 0.0357(11) 0.0056(8) 0.0140(9) -0.0048(9)
P4 0.0684(18) 0.0409(13) 0.0399(13) -0.0096(10) 0.0094(12) 0.0088(12)
O1 0.049(5) 0.026(4) 0.046(5) 0.000 0.024(4) 0.000
C1 0.050(6) 0.058(6) 0.055(5) 0.021(5) 0.014(5) -0.012(5)
C2 0.072(8) 0.065(7) 0.051(6) 0.018(5) 0.014(5) -0.017(6)
C3 0.080(9) 0.083(9) 0.056(6) 0.017(6) 0.032(6) -0.009(7)
C4 0.095(11) 0.136(15) 0.074(9) -0.009(9) 0.045(8) -0.032(10)
C5 0.075(10) 0.194(18) 0.055(7) 0.044(10) 0.045(6) 0.013(10)
C6 0.075(10) 0.194(18) 0.055(7) 0.044(10) 0.045(6) 0.013(10)
C7 0.064(12) 0.099(12) 0.100(10) -0.015(9) 0.049(10) -0.039(10)
C8 0.064(12) 0.099(12) 0.100(10) -0.015(9) 0.049(10) -0.039(10)
C9 0.059(7) 0.047(5) 0.062(7) -0.022(5) 0.017(6) 0.001(5)
C10 0.059(7) 0.047(5) 0.062(7) -0.022(5) 0.017(6) 0.001(5)
C11 0.053(5) 0.060(6) 0.036(4) 0.012(5) 0.021(3) -0.009(5)
C12 0.053(5) 0.060(6) 0.036(4) 0.012(5) 0.021(3) -0.009(5)
C13 0.066(15) 0.058(8) 0.073(9) 0.010(7) 0.029(9) -0.022(8)
C14 0.078(13) 0.046(9) 0.075(11) -0.020(8) 0.003(8) -0.020(8)
C15 0.096(10) 0.034(6) 0.049(6) -0.007(4) 0.010(6) 0.014(6)
C16 0.096(10) 0.034(6) 0.049(6) -0.007(4) 0.010(6) 0.014(6)
C5A 0.075(10) 0.194(18) 0.055(7) 0.044(10) 0.045(6) 0.013(10)
C6A 0.075(10) 0.194(18) 0.055(7) 0.044(10) 0.045(6) 0.013(10)
C7A 0.064(12) 0.099(12) 0.100(10) -0.015(9) 0.049(10) -0.039(10)
C8A 0.064(12) 0.099(12) 0.100(10) -0.015(9) 0.049(10) -0.039(10)
C9A 0.059(7) 0.047(5) 0.062(7) -0.022(5) 0.017(6) 0.001(5)
C10A 0.059(7) 0.047(5) 0.062(7) -0.022(5) 0.017(6) 0.001(5)
C11A 0.053(5) 0.060(6) 0.036(4) 0.012(5) 0.021(3) -0.009(5)
C12A 0.053(5) 0.060(6) 0.036(4) 0.012(5) 0.021(3) -0.009(5)
C13A 0.066(15) 0.058(8) 0.073(9) 0.010(7) 0.029(9) -0.022(8)
C14A 0.078(13) 0.046(9) 0.075(11) -0.020(8) 0.003(8) -0.020(8)
C15A 0.096(10) 0.034(6) 0.049(6) -0.007(4) 0.010(6) 0.014(6)
C16A 0.096(10) 0.034(6) 0.049(6) -0.007(4) 0.010(6) 0.014(6)

loop_
_atom_type_symbol
_atom_type_description
_atom_type_scat_dispersion_real
_atom_type_scat_dispersion_imag
_atom_type_scat_source
C C 0.0033 0.0016 'International Tables Vol C Tables 4.2.6.8 and 6.1.1.4'
H H 0.0000 0.0000 'International Tables Vol C Tables 4.2.6.8 and 6.1.1.4'
Ge Ge 0.1547 1.8001 'International Tables Vol C Tables 4.2.6.8 and 6.1.1.4'
Mn Mn 0.3368 0.7283 'International Tables Vol C Tables 4.2.6.8 and 6.1.1.4'
O O 0.0106 0.0060 'International Tables Vol C Tables 4.2.6.8 and 6.1.1.4'
P P 0.1023 0.0942 'International Tables Vol C Tables 4.2.6.8 and 6.1.1.4'

loop_
_geom_angle_atom_site_label_1
_geom_angle_atom_site_label_2
_geom_angle_atom_site_label_3
_geom_angle
_geom_angle_site_symmetry_1
_geom_angle_site_symmetry_3
_geom_angle_publ_flag
O1 Ge1 Mn1 128.0(2) . . ?
O1 Ge1 C1 100.4(4) . . ?
C1 Ge1 Mn1 131.4(3) . . ?
Ge1 Mn1 H1 166(3) . . ?
P1 Mn1 Ge1 97.88(11) . . ?
P1 Mn1 H1 76(3) . . ?
P1 Mn1 P2 83.41(11) . . ?
P2 Mn1 Ge1 93.82(8) . . ?
P2 Mn1 H1 98(3) . . ?
P3 Mn1 Ge1 96.23(9) . . ?
P3 Mn1 H1 90(3) . . ?
P3 Mn1 P1 165.82(12) . . ?
P3 Mn1 P2 94.24(10) . . ?
P4 Mn1 Ge1 96.27(9) . . ?
P4 Mn1 H1 72(3) . . ?
P4 Mn1 P1 95.55(13) . . ?
P4 Mn1 P2 169.90(11) . . ?
P4 Mn1 P3 84.31(11) . . ?
C5 P1 Mn1 119.5(8) . . ?
C5 P1 C7 105.0(9) . . ?
C6 P1 Mn1 116.1(8) . . ?
C6 P1 C5 95.4(11) . . ?
C6 P1 C7 105.0(9) . . ?
C7 P1 Mn1 113.4(7) . . ?
C5A P1 Mn1 125.1(10) . . ?
C5A P1 C6A 99.4(12) . . ?
C5A P1 C7A 98.6(11) . . ?
C6A P1 Mn1 123.0(8) . . ?
C6A P1 C7A 98.6(11) . . ?
C7A P1 Mn1 106.7(8) . . ?
C8 P2 Mn1 115.0(7) . . ?
C9 P2 Mn1 121.9(7) . . ?
C9 P2 C8 95.3(7) . . ?
C10 P2 Mn1 124.1(7) . . ?
C10 P2 C8 95.3(7) . . ?
C10 P2 C9 99.0(9) . . ?
C8A P2 Mn1 109.2(10) . . ?
C9A P2 Mn1 117.9(7) . . ?
C9A P2 C8A 101.6(9) . . ?
C10A P2 Mn1 124.3(7) . . ?
C10A P2 C8A 101.7(9) . . ?
C10A P2 C9A 98.8(10) . . ?
C11 P3 Mn1 123.6(7) . . ?
C11 P3 C12 100.3(9) . . ?
C11 P3 C13 103.5(7) . . ?
C12 P3 Mn1 115.4(6) . . ?
C12 P3 C13 103.4(7) . . ?
C13 P3 Mn1 108.4(8) . . ?
C11A P3 Mn1 122.8(9) . . ?
C11A P3 C13A 93.6(9) . . ?
C12A P3 Mn1 125.3(10) . . ?
C12A P3 C11A 98.9(12) . . ?
C12A P3 C13A 93.6(9) . . ?
C13A P3 Mn1 115.0(9) . . ?
C14 P4 Mn1 111.9(6) . . ?
C15 P4 Mn1 125.5(6) . . ?
C15 P4 C14 97.4(10) . . ?
C15 P4 C16 97.7(8) . . ?
C16 P4 Mn1 122.4(6) . . ?
C16 P4 C14 95.7(10) . . ?
C14A P4 Mn1 107.3(8) . . ?
C15A P4 Mn1 117.8(8) . . ?
C15A P4 C14A 106.2(13) . . ?
C15A P4 C16A 106.7(12) . . ?
C16A P4 Mn1 117.6(9) . . ?
C16A P4 C14A 99.1(13) . . ?
Ge1 O1 Ge1 141.9(5) . 2_656 ?
Ge1 C1 H1A 108.4 . . ?
Ge1 C1 H1B 108.4 . . ?
H1A C1 H1B 107.4 . . ?
C2 C1 Ge1 115.7(8) . . ?
C2 C1 H1A 108.4 . . ?
C2 C1 H1B 108.4 . . ?
C1 C2 H2A 108.5 . . ?
C1 C2 H2B 108.5 . . ?
H2A C2 H2B 107.5 . . ?
C3 C2 C1 115.2(10) . . ?
C3 C2 H2A 108.5 . . ?
C3 C2 H2B 108.5 . . ?
C2 C3 H3A 109.1 . . ?
C2 C3 H3B 109.1 . . ?
H3A C3 H3B 107.8 . . ?
C4 C3 C2 112.7(12) . . ?
C4 C3 H3A 109.1 . . ?
C4 C3 H3B 109.1 . . ?
C3 C4 H4A 109.5 . . ?
C3 C4 H4B 109.5 . . ?
C3 C4 H4C 109.5 . . ?
H4A C4 H4B 109.5 . . ?
H4A C4 H4C 109.5 . . ?
H4B C4 H4C 109.5 . . ?
P1 C5 H5A 109.5 . . ?
P1 C5 H5B 109.5 . . ?
P1 C5 H5C 109.5 . . ?
H5A C5 H5B 109.5 . . ?
H5A C5 H5C 109.5 . . ?
H5B C5 H5C 109.5 . . ?
P1 C6 H6A 109.5 . . ?
P1 C6 H6B 109.5 . . ?
P1 C6 H6C 109.5 . . ?
H6A C6 H6B 109.5 . . ?
H6A C6 H6C 109.5 . . ?
H6B C6 H6C 109.5 . . ?
P1 C7 H7A 109.6 . . ?
P1 C7 H7B 109.6 . . ?
H7A C7 H7B 108.1 . . ?
C8 C7 P1 110.3(11) . . ?
C8 C7 H7A 109.6 . . ?
C8 C7 H7B 109.6 . . ?
P2 C8 H8A 109.5 . . ?
P2 C8 H8B 109.5 . . ?
C7 C8 P2 110.7(12) . . ?
C7 C8 H8A 109.5 . . ?
C7 C8 H8B 109.5 . . ?
H8A C8 H8B 108.1 . . ?
P2 C9 H9A 109.5 . . ?
P2 C9 H9B 109.5 . . ?
P2 C9 H9C 109.5 . . ?
H9A C9 H9B 109.5 . . ?
H9A C9 H9C 109.5 . . ?
H9B C9 H9C 109.5 . . ?
P2 C10 H10D 109.5 . . ?
P2 C10 H10E 109.5 . . ?
P2 C10 H10F 109.5 . . ?
H10D C10 H10E 109.5 . . ?
H10D C10 H10F 109.5 . . ?
H10E C10 H10F 109.5 . . ?
P3 C11 H11A 109.5 . . ?
P3 C11 H11B 109.5 . . ?
P3 C11 H11C 109.5 . . ?
H11A C11 H11B 109.5 . . ?
H11A C11 H11C 109.5 . . ?
H11B C11 H11C 109.5 . . ?
P3 C12 H12C 109.5 . . ?
P3 C12 H12A 109.5 . . ?
P3 C12 H12B 109.5 . . ?
H12C C12 H12A 109.5 . . ?
H12C C12 H12B 109.5 . . ?
H12A C12 H12B 109.5 . . ?
P3 C13 H13A 111.0 . . ?
P3 C13 H13B 111.0 . . ?
H13A C13 H13B 109.0 . . ?
C14 C13 P3 103.8(9) . . ?
C14 C13 H13A 111.0 . . ?
C14 C13 H13B 111.0 . . ?
P4 C14 H14B 111.6 . . ?
P4 C14 H14A 111.6 . . ?
C13 C14 P4 101.0(12) . . ?
C13 C14 H14B 111.6 . . ?
C13 C14 H14A 111.6 . . ?
H14B C14 H14A 109.4 . . ?
P4 C15 H15A 109.5 . . ?
P4 C15 H15B 109.5 . . ?
P4 C15 H15C 109.5 . . ?
H15A C15 H15B 109.5 . . ?
H15A C15 H15C 109.5 . . ?
H15B C15 H15C 109.5 . . ?
P4 C16 H16A 109.5 . . ?
P4 C16 H16B 109.5 . . ?
P4 C16 H16C 109.5 . . ?
H16A C16 H16B 109.5 . . ?
H16A C16 H16C 109.5 . . ?
H16B C16 H16C 109.5 . . ?
P1 C5A H5AA 109.5 . . ?
P1 C5A H5AB 109.5 . . ?
P1 C5A H5AC 109.5 . . ?
H5AA C5A H5AB 109.5 . . ?
H5AA C5A H5AC 109.5 . . ?
H5AB C5A H5AC 109.5 . . ?
P1 C6A H6AA 109.5 . . ?
P1 C6A H6AB 109.5 . . ?
P1 C6A H6AC 109.5 . . ?
H6AA C6A H6AB 109.5 . . ?
H6AA C6A H6AC 109.5 . . ?
H6AB C6A H6AC 109.5 . . ?
P1 C7A H7AA 110.2 . . ?
P1 C7A H7AB 110.2 . . ?
H7AA C7A H7AB 108.5 . . ?
C8A C7A P1 107.7(17) . . ?
C8A C7A H7AA 110.2 . . ?
C8A C7A H7AB 110.2 . . ?
P2 C8A H8AA 112.6 . . ?
P2 C8A H8AB 112.6 . . ?
C7A C8A P2 95.9(11) . . ?
C7A C8A H8AA 112.6 . . ?
C7A C8A H8AB 112.6 . . ?
H8AA C8A H8AB 110.1 . . ?
P2 C9A H9AA 109.5 . . ?
P2 C9A H9AB 109.5 . . ?
P2 C9A H9AC 109.5 . . ?
H9AA C9A H9AB 109.5 . . ?
H9AA C9A H9AC 109.5 . . ?
H9AB C9A H9AC 109.5 . . ?
P2 C10A H10A 109.5 . . ?
P2 C10A H10B 109.5 . . ?
P2 C10A H10C 109.5 . . ?
H10A C10A H10B 109.5 . . ?
H10A C10A H10C 109.5 . . ?
H10B C10A H10C 109.5 . . ?
P3 C11A H11F 109.5 . . ?
P3 C11A H11D 109.5 . . ?
P3 C11A H11E 109.5 . . ?
H11F C11A H11D 109.5 . . ?
H11F C11A H11E 109.5 . . ?
H11D C11A H11E 109.5 . . ?
P3 C12A H12D 109.5 . . ?
P3 C12A H12E 109.5 . . ?
P3 C12A H12F 109.5 . . ?
H12D C12A H12E 109.5 . . ?
H12D C12A H12F 109.5 . . ?
H12E C12A H12F 109.5 . . ?
P3 C13A H13D 110.9 . . ?
P3 C13A H13C 110.9 . . ?
H13D C13A H13C 108.9 . . ?
C14A C13A P3 104.4(14) . . ?
C14A C13A H13D 110.9 . . ?
C14A C13A H13C 110.9 . . ?
P4 C14A H14C 110.1 . . ?
P4 C14A H14D 110.1 . . ?
C13A C14A P4 108.2(18) . . ?
C13A C14A H14C 110.1 . . ?
C13A C14A H14D 110.1 . . ?
H14C C14A H14D 108.4 . . ?
P4 C15A H15D 109.5 . . ?
P4 C15A H15E 109.5 . . ?
P4 C15A H15F 109.5 . . ?
H15D C15A H15E 109.5 . . ?
H15D C15A H15F 109.5 . . ?
H15E C15A H15F 109.5 . . ?
P4 C16A H16D 109.5 . . ?
P4 C16A H16E 109.5 . . ?
P4 C16A H16F 109.5 . . ?
H16D C16A H16E 109.5 . . ?
H16D C16A H16F 109.5 . . ?
H16E C16A H16F 109.5 . . ?

loop_
_geom_bond_atom_site_label_1
_geom_bond_atom_site_label_2
_geom_bond_distance
_geom_bond_site_symmetry_2
_geom_bond_publ_flag
Ge1 Mn1 2.2464(17) . ?
Ge1 O1 1.815(3) . ?
Ge1 C1 1.973(10) . ?
Mn1 H1 1.38(6) . ?
Mn1 P1 2.208(3) . ?
Mn1 P2 2.214(3) . ?
Mn1 P3 2.204(3) . ?
Mn1 P4 2.203(3) . ?
P1 C5 1.841(5) . ?
P1 C6 1.841(5) . ?
P1 C7 1.848(7) . ?
P1 C5A 1.841(5) . ?
P1 C6A 1.841(5) . ?
P1 C7A 1.849(7) . ?
P2 C8 1.848(7) . ?
P2 C9 1.841(5) . ?
P2 C10 1.841(5) . ?
P2 C8A 1.848(7) . ?
P2 C9A 1.841(5) . ?
P2 C10A 1.841(5) . ?
P3 C11 1.840(5) . ?
P3 C12 1.841(5) . ?
P3 C13 1.849(7) . ?
P3 C11A 1.841(5) . ?
P3 C12A 1.841(5) . ?
P3 C13A 1.849(7) . ?
P4 C14 1.848(7) . ?
P4 C15 1.842(5) . ?
P4 C16 1.842(5) . ?
P4 C14A 1.848(7) . ?
P4 C15A 1.841(5) . ?
P4 C16A 1.841(5) . ?
C1 H1A 0.9900 . ?
C1 H1B 0.9900 . ?
C1 C2 1.548(14) . ?
C2 H2A 0.9900 . ?
C2 H2B 0.9900 . ?
C2 C3 1.530(15) . ?
C3 H3A 0.9900 . ?
C3 H3B 0.9900 . ?
C3 C4 1.493(17) . ?
C4 H4A 0.9800 . ?
C4 H4B 0.9800 . ?
C4 H4C 0.9800 . ?
C5 H5A 0.9800 . ?
C5 H5B 0.9800 . ?
C5 H5C 0.9800 . ?
C6 H6A 0.9800 . ?
C6 H6B 0.9800 . ?
C6 H6C 0.9800 . ?
C7 H7A 0.9900 . ?
C7 H7B 0.9900 . ?
C7 C8 1.55(2) . ?
C8 H8A 0.9900 . ?
C8 H8B 0.9900 . ?
C9 H9A 0.9800 . ?
C9 H9B 0.9800 . ?
C9 H9C 0.9800 . ?
C10 H10D 0.9800 . ?
C10 H10E 0.9800 . ?
C10 H10F 0.9800 . ?
C11 H11A 0.9800 . ?
C11 H11B 0.9800 . ?
C11 H11C 0.9800 . ?
C12 H12C 0.9800 . ?
C12 H12A 0.9800 . ?
C12 H12B 0.9800 . ?
C13 H13A 0.9900 . ?
C13 H13B 0.9900 . ?
C13 C14 1.63(2) . ?
C14 H14B 0.9900 . ?
C14 H14A 0.9900 . ?
C15 H15A 0.9800 . ?
C15 H15B 0.9800 . ?
C15 H15C 0.9800 . ?
C16 H16A 0.9800 . ?
C16 H16B 0.9800 . ?
C16 H16C 0.9800 . ?
C5A H5AA 0.9800 . ?
C5A H5AB 0.9800 . ?
C5A H5AC 0.9800 . ?
C6A H6AA 0.9800 . ?
C6A H6AB 0.9800 . ?
C6A H6AC 0.9800 . ?
C7A H7AA 0.9900 . ?
C7A H7AB 0.9900 . ?
C7A C8A 1.55(2) . ?
C8A H8AA 0.9900 . ?
C8A H8AB 0.9900 . ?
C9A H9AA 0.9800 . ?
C9A H9AB 0.9800 . ?
C9A H9AC 0.9800 . ?
C10A H10A 0.9800 . ?
C10A H10B 0.9800 . ?
C10A H10C 0.9800 . ?
C11A H11F 0.9800 . ?
C11A H11D 0.9800 . ?
C11A H11E 0.9800 . ?
C12A H12D 0.9800 . ?
C12A H12E 0.9800 . ?
C12A H12F 0.9800 . ?
C13A H13D 0.9900 . ?
C13A H13C 0.9900 . ?
C13A C14A 1.63(2) . ?
C14A H14C 0.9900 . ?
C14A H14D 0.9900 . ?
C15A H15D 0.9800 . ?
C15A H15E 0.9800 . ?
C15A H15F 0.9800 . ?
C16A H16D 0.9800 . ?
C16A H16E 0.9800 . ?
C16A H16F 0.9800 . ?

loop_
_geom_torsion_atom_site_label_1
_geom_torsion_atom_site_label_2
_geom_torsion_atom_site_label_3
_geom_torsion_atom_site_label_4
_geom_torsion
_geom_torsion_site_symmetry_1
_geom_torsion_site_symmetry_2
_geom_torsion_site_symmetry_3
_geom_torsion_site_symmetry_4
_geom_torsion_publ_flag
Ge1 C1 C2 C3 176.6(9) . . . . ?
Mn1 Ge1 O1 Ge1 -155.11(10) . . . 2_656 ?
Mn1 P1 C7 C8 -30(2) . . . . ?
Mn1 P1 C7A C8A 45.6(17) . . . . ?
Mn1 P2 C8 C7 -12.2(18) . . . . ?
Mn1 P2 C8A C7A 56.1(18) . . . . ?
Mn1 P3 C13 C14 -50.8(14) . . . . ?
Mn1 P3 C13A C14A 19.8(19) . . . . ?
Mn1 P4 C14 C13 -43.0(13) . . . . ?
Mn1 P4 C14A C13A 49.9(17) . . . . ?
P1 C7 C8 P2 25(2) . . . . ?
P1 C7A C8A P2 -61(2) . . . . ?
P3 C13 C14 P4 55.8(16) . . . . ?
P3 C13A C14A P4 -42(2) . . . . ?
C1 Ge1 O1 Ge1 30.0(4) . . . 2_656 ?
C1 C2 C3 C4 -72.1(15) . . . . ?
C5 P1 C7 C8 -162.3(17) . . . . ?
C6 P1 C7 C8 98(2) . . . . ?
C9 P2 C8 C7 116.7(18) . . . . ?
C10 P2 C8 C7 -143.8(18) . . . . ?
C11 P3 C13 C14 176.3(14) . . . . ?
C12 P3 C13 C14 72.1(15) . . . . ?
C15 P4 C14 C13 90.2(13) . . . . ?
C16 P4 C14 C13 -171.3(12) . . . . ?
C5A P1 C7A C8A 176.3(18) . . . . ?
C6A P1 C7A C8A -82.8(18) . . . . ?
C9A P2 C8A C7A -69(2) . . . . ?
C10A P2 C8A C7A -170.9(17) . . . . ?
C11A P3 C13A C14A 148.6(17) . . . . ?
C12A P3 C13A C14A -112.2(19) . . . . ?
C15A P4 C14A C13A -76.9(19) . . . . ?
C16A P4 C14A C13A 172.7(16) . . . . ?

loop_
_twin_individual_id
_twin_individual_mass_fraction_refined
1 0.83(2)
2 0.17(2)
